data_2311775
loop_
_publ_author_name
'Chia, Tze Shyang'
'Quah, Ching Kheng'

_publ_section_title
;
 Temperature-induced order-disorder structural phase transitions of
 two-dimensional isostructural hexamethylenetetramine co-crystals.
;
_journal_issue 'Pt 5'
_journal_name_full 'Acta crystallographica Section B, Structural science, crystal engineering and materials'
_journal_page_first 879
_journal_page_last 890
_journal_paper_doi 10.1107/S2052520617009520
_journal_volume 73
_journal_year 2017
_chemical_formula_moiety '2(C8 H8 O2), C6 H12 N4'
_chemical_formula_sum 'C22 H28 N4 O4'
_chemical_formula_weight 412.48
_chemical_name_systematic
;
Hexamethylenetetramine bis(4-methylbenzoic acid)
;
_space_group_crystal_system orthorhombic
_space_group_IT_number 63
_space_group_name_Hall '-C 2c 2'
_space_group_name_H-M_alt 'C m c m'
_atom_sites_solution_hydrogens mixed
_audit_creation_method SHELXL-2014/7
_cell_angle_alpha 90
_cell_angle_beta 90
_cell_angle_gamma 90
_cell_formula_units_Z 4
_cell_length_a 10.1958(13)
_cell_length_b 7.3592(9)
_cell_length_c 28.718(4)
_cell_measurement_reflns_used 2577
_cell_measurement_temperature 290.0(1)
_cell_measurement_theta_max 23.39
_cell_measurement_theta_min 2.84
_cell_volume 2154.8(5)
_computing_cell_refinement 'SAINT (Bruker, 2009)'
_computing_data_collection 'APEX2 (Bruker, 2009)'
_computing_data_reduction 'SAINT (Bruker, 2009)'
_computing_molecular_graphics
;
SHELXTL (Sheldrick, 2008), Mercury (Macrae <i>et al.</i>, 2008)
;
_computing_publication_material
;
PLATON (Spek, 2009)
;
_computing_structure_refinement 'SHELXL-2014 (Sheldrick, 2015)'
_computing_structure_solution 'SHELXS-2013 (Sheldrick, 2008)'
_diffrn_ambient_temperature 290.0(1)
_diffrn_measured_fraction_theta_full 0.999
_diffrn_measured_fraction_theta_max 0.998
_diffrn_measurement_device_type 'Bruker APEX Duo CCD area detector'
_diffrn_measurement_method '\f and \w scans'
_diffrn_radiation_monochromator graphite
_diffrn_radiation_source 'fine-focus sealed tube'
_diffrn_radiation_type MoK\a
_diffrn_radiation_wavelength 0.71073
_diffrn_reflns_av_R_equivalents 0.0204
_diffrn_reflns_av_unetI/netI 0.0159
_diffrn_reflns_Laue_measured_fraction_full 0.999
_diffrn_reflns_Laue_measured_fraction_max 0.998
_diffrn_reflns_limit_h_max 13
_diffrn_reflns_limit_h_min -13
_diffrn_reflns_limit_k_max 9
_diffrn_reflns_limit_k_min -10
_diffrn_reflns_limit_l_max 38
_diffrn_reflns_limit_l_min -39
_diffrn_reflns_number 10890
_diffrn_reflns_point_group_measured_fraction_full 0.999
_diffrn_reflns_point_group_measured_fraction_max 0.998
_diffrn_reflns_theta_full 25.242
_diffrn_reflns_theta_max 29.005
_diffrn_reflns_theta_min 1.418
_exptl_absorpt_coefficient_mu 0.089
_exptl_absorpt_correction_T_max 0.9671
_exptl_absorpt_correction_T_min 0.9057
_exptl_absorpt_correction_type multi-scan
_exptl_absorpt_process_details '(<i>SADABS</i>; Bruker, 2009)'
_exptl_crystal_colour colourless
_exptl_crystal_density_diffrn 1.271
_exptl_crystal_description block
_exptl_crystal_F_000 880
_exptl_crystal_size_max 0.378
_exptl_crystal_size_mid 0.183
_exptl_crystal_size_min 0.128
_refine_diff_density_max 0.288
_refine_diff_density_min -0.265
_refine_diff_density_rms 0.036
_refine_ls_extinction_method none
_refine_ls_goodness_of_fit_ref 1.086
_refine_ls_hydrogen_treatment mixed
_refine_ls_matrix_type full
_refine_ls_number_parameters 112
_refine_ls_number_reflns 1537
_refine_ls_number_restraints 0
_refine_ls_restrained_S_all 1.086
_refine_ls_R_factor_all 0.1061
_refine_ls_R_factor_gt 0.0791
_refine_ls_shift/su_max 0.000
_refine_ls_shift/su_mean 0.000
_refine_ls_structure_factor_coef Fsqd
_refine_ls_weighting_details 'w=1/[\s^2^(Fo^2^)+(0.0875P)^2^+1.9708P] where P=(Fo^2^+2Fc^2^)/3'
_refine_ls_weighting_scheme calc
_refine_ls_wR_factor_gt 0.2193
_refine_ls_wR_factor_ref 0.2421
_reflns_Friedel_coverage 0.000
_reflns_number_gt 1010
_reflns_number_total 1537
_reflns_threshold_expression 'I > 2\s(I)'
_cod_data_source_file gw5053sup1.cif
_cod_data_source_block 1533076
_cod_database_code 2311775
_shelx_shelxl_version_number 2014/7
_shelx_space_group_comment
;
The symmetry employed for this shelxl refinement is uniquely defined
by the following loop, which should always be used as a source of
symmetry information in preference to the above space-group names.
They are only intended as comments.
;
_shelx_estimated_absorpt_t_min 0.967
_shelx_estimated_absorpt_t_max 0.989
_exptl_absorpt_special_details
; 
The crystal was placed in the cold stream of an Oxford Cryosystems 
Cobra open-flow nitrogen cryostat (Cosier & Glazer, 1986) operating 
at 290.0 (1) K.
;

loop_
_space_group_symop_operation_xyz
'x, y, z'
'-x, -y, z+1/2'
'-x, y, -z+1/2'
'x, -y, -z'
'x+1/2, y+1/2, z'
'-x+1/2, -y+1/2, z+1/2'
'-x+1/2, y+1/2, -z+1/2'
'x+1/2, -y+1/2, -z'
'-x, -y, -z'
'x, y, -z-1/2'
'x, -y, z-1/2'
'-x, y, z'
'-x+1/2, -y+1/2, -z'
'x+1/2, y+1/2, -z-1/2'
'x+1/2, -y+1/2, z-1/2'
'-x+1/2, y+1/2, z'

loop_
_atom_site_label
_atom_site_type_symbol
_atom_site_fract_x
_atom_site_fract_y
_atom_site_fract_z
_atom_site_U_iso_or_equiv
_atom_site_adp_type
_atom_site_occupancy
_atom_site_site_symmetry_order
_atom_site_calc_flag
_atom_site_refinement_flags_posn
_atom_site_refinement_flags_adp
_atom_site_refinement_flags_occupancy
_atom_site_disorder_assembly
_atom_site_disorder_group
O1 O 0.0854(7) -0.0348(10) 0.6449(3) 0.0806(16) Uani 0.5 1 d . . P A -1
H1O1 H 0.067(5) 0.065(10) 0.661(2) 0.11(2) Uiso 0.5 1 d . . P B -1
O2 O -0.1254(7) -0.0883(13) 0.6522(4) 0.120(3) Uani 0.5 1 d . . P A -1
C4 C -0.0239(8) -0.1290(7) 0.63718(14) 0.060(2) Uani 0.5 1 d . . P A -1
C5 C 0.0015(12) -0.2965(3) 0.60865(8) 0.0604(10) Uani 0.5 1 d G . P A -1
C6 C 0.1264(9) -0.3572(10) 0.5971(3) 0.0710(18) Uani 0.5 1 d G . P A -1
H6A H 0.1997 -0.2924 0.6069 0.085 Uiso 0.5 1 calc R U P A -1
C7 C 0.1418(4) -0.5149(10) 0.5711(3) 0.076(2) Uani 0.5 1 d G . P A -1
H7A H 0.2254 -0.5555 0.5634 0.092 Uiso 0.5 1 calc R U P A -1
C8 C 0.0323(3) -0.6119(3) 0.55649(9) 0.064(2) Uani 0.5 1 d G . P A -1
C9 C -0.0927(4) -0.5512(10) 0.5680(3) 0.0751(19) Uani 0.5 1 d G . P A -1
H9A H -0.1660 -0.6161 0.5583 0.090 Uiso 0.5 1 calc R U P A -1
C10 C -0.1081(8) -0.3935(10) 0.5941(3) 0.0745(19) Uani 0.5 1 d G . P A -1
H10A H -0.1917 -0.3529 0.6018 0.089 Uiso 0.5 1 calc R U P A -1
C11 C 0.0450(8) -0.7872(7) 0.52848(19) 0.109(4) Uani 0.5 1 d . . P A -1
H11A H 0.1320 -0.8291 0.5216 0.163 Uiso 0.5 1 d R U P A -1
H11B H 0.0026 -0.8823 0.5457 0.163 Uiso 0.5 1 d R U P A -1
H11C H -0.0003 -0.7771 0.4993 0.163 Uiso 0.5 1 d R U P A -1
N1 N 0.0000 0.2148(4) 0.70895(9) 0.0944(12) Uani 1 2 d S T P . .
N2 N 0.1173(3) 0.4461(4) 0.7500 0.1074(14) Uani 1 2 d S T P . .
C1 C 0.1143(4) 0.3310(4) 0.70970(16) 0.1499(19) Uani 1 1 d . . . . .
H1A H 0.1927 0.2562 0.7093 0.180 Uiso 1 1 calc R U . . .
H1B H 0.1149 0.4059 0.6819 0.180 Uiso 1 1 calc R U . . .
C2 C 0.0000 0.1026(5) 0.7500 0.0574(10) Uani 1 4 d S T P . .
H2A H 0.0748 0.0211 0.7500 0.069 Uiso 1 2 d R U P . .
C3 C 0.0000 0.5568(6) 0.7500 0.0817(16) Uani 1 4 d S T P . .
H3A H 0.0000 0.6279 0.7216 0.098 Uiso 1 2 d R U P . .

loop_
_atom_site_aniso_label
_atom_site_aniso_U_11
_atom_site_aniso_U_22
_atom_site_aniso_U_33
_atom_site_aniso_U_23
_atom_site_aniso_U_13
_atom_site_aniso_U_12
O1 0.084(4) 0.071(3) 0.086(3) -0.028(3) 0.016(3) -0.011(3)
O2 0.089(4) 0.123(7) 0.147(6) -0.069(5) 0.033(3) -0.012(3)
C4 0.061(7) 0.065(2) 0.0532(19) -0.0031(16) 0.004(2) -0.003(2)
C5 0.078(2) 0.0566(16) 0.0461(16) 0.0027(15) -0.018(7) -0.004(11)
C6 0.086(5) 0.070(4) 0.057(4) -0.011(3) 0.006(3) -0.003(3)
C7 0.089(5) 0.070(4) 0.070(3) -0.013(3) 0.000(4) -0.001(4)
C8 0.077(6) 0.058(2) 0.056(2) -0.0001(16) 0.0029(19) -0.0010(19)
C9 0.071(5) 0.070(4) 0.085(4) -0.012(4) 0.005(4) -0.009(4)
C10 0.067(4) 0.075(4) 0.082(5) -0.008(4) 0.012(3) -0.003(3)
C11 0.179(11) 0.065(3) 0.081(3) -0.015(2) 0.002(4) 0.004(3)
N1 0.186(4) 0.0476(14) 0.0497(14) -0.0028(11) 0.000 0.000
N2 0.073(2) 0.0569(17) 0.192(4) 0.000 0.000 -0.0156(15)
C1 0.199(4) 0.0613(16) 0.190(4) 0.003(2) 0.135(3) -0.008(2)
C2 0.075(3) 0.0399(18) 0.057(2) 0.000 0.000 0.000
C3 0.123(4) 0.040(2) 0.082(3) 0.000 0.000 0.000

loop_
_atom_type_symbol
_atom_type_description
_atom_type_scat_dispersion_real
_atom_type_scat_dispersion_imag
_atom_type_scat_source
C C 0.0033 0.0016 'International Tables Vol C Tables 4.2.6.8 and 6.1.1.4'
H H 0.0000 0.0000 'International Tables Vol C Tables 4.2.6.8 and 6.1.1.4'
N N 0.0061 0.0033 'International Tables Vol C Tables 4.2.6.8 and 6.1.1.4'
O O 0.0106 0.0060 'International Tables Vol C Tables 4.2.6.8 and 6.1.1.4'

loop_
_geom_angle_atom_site_label_1
_geom_angle_atom_site_label_2
_geom_angle_atom_site_label_3
_geom_angle
_geom_angle_site_symmetry_1
_geom_angle_site_symmetry_3
C4 O1 H1O1 110(4) . .
O2 C4 O1 123.4(6) . .
O2 C4 C5 124.6(8) . .
O1 C4 C5 112.0(8) . .
C6 C5 C10 120.0 . .
C6 C5 C4 123.4(8) . .
C10 C5 C4 116.5(8) . .
C5 C6 C7 120.0 . .
C5 C6 H6A 120.0 . .
C7 C6 H6A 120.0 . .
C8 C7 C6 120.0 . .
C8 C7 H7A 120.0 . .
C6 C7 H7A 120.0 . .
C7 C8 C9 120.0 . .
C7 C8 C11 121.6(4) . .
C9 C8 C11 118.4(4) . .
C8 C9 C10 120.0 . .
C8 C9 H9A 120.0 . .
C10 C9 H9A 120.0 . .
C9 C10 C5 120.0 . .
C9 C10 H10A 120.0 . .
C5 C10 H10A 120.0 . .
C8 C11 H11A 117.3 . .
C8 C11 H11B 107.9 . .
H11A C11 H11B 106.8 . .
C8 C11 H11C 110.7 . .
H11A C11 H11C 106.8 . .
H11B C11 H11C 106.8 . .
C2 N1 C1 109.1(2) . .
C2 N1 C1 109.1(2) . 12
C1 N1 C1 107.5(3) . 12
C1 N2 C1 107.6(3) 10_557 .
C1 N2 C3 108.4(3) 10_557 .
C1 N2 C3 108.4(3) . .
N2 C1 N1 112.2(3) . .
N2 C1 H1A 109.2 . .
N1 C1 H1A 109.2 . .
N2 C1 H1B 109.2 . .
N1 C1 H1B 109.2 . .
H1A C1 H1B 107.9 . .
N1 C2 N1 110.0(3) 10_557 .
N1 C2 H2A 110.8 10_557 .
N1 C2 H2A 110.8 . .
N2 C3 N2 111.5(3) 3_556 .
N2 C3 H3A 107.7 3_556 .
N2 C3 H3A 107.7 . .

loop_
_geom_bond_atom_site_label_1
_geom_bond_atom_site_label_2
_geom_bond_distance
_geom_bond_site_symmetry_2
O1 C4 1.331(10) .
O1 H1O1 0.89(8) .
O2 C4 1.161(11) .
C4 C5 1.503(6) .
C5 C6 1.3900 .
C5 C10 1.3900 .
C6 C7 1.3900 .
C6 H6A 0.9300 .
C7 C8 1.3900 .
C7 H7A 0.9300 .
C8 C9 1.3900 .
C8 C11 1.526(5) .
C9 C10 1.3900 .
C9 H9A 0.9300 .
C10 H10A 0.9300 .
C11 H11A 0.9600 .
C11 H11B 0.9600 .
C11 H11C 0.9600 .
N1 C2 1.439(3) .
N1 C1 1.446(4) .
N1 C1 1.446(4) 12
N2 C1 1.434(4) 10_557
N2 C1 1.434(4) .
N2 C3 1.447(4) .
C1 H1A 0.9700 .
C1 H1B 0.9700 .
C2 N1 1.439(3) 10_557
C2 H2A 0.9700 .
C3 N2 1.447(4) 3_556
C3 H3A 0.9700 .

loop_
_geom_hbond_atom_site_label_D
_geom_hbond_atom_site_label_H
_geom_hbond_atom_site_label_A
_geom_hbond_distance_DH
_geom_hbond_distance_HA
_geom_hbond_distance_DA
_geom_hbond_angle_DHA
_geom_hbond_site_symmetry_A
_geom_hbond_publ_flag
O1 H1O1 N1 0.89(7) 1.89(6) 2.742(8) 160(6) . yes
C11 H11C Cg1 0.9600 2.91 3.662(6) 136 4_546 yes
C11 H11C Cg1 0.9600 2.91 3.705(6) 141 9_546 yes

loop_
_geom_torsion_atom_site_label_1
_geom_torsion_atom_site_label_2
_geom_torsion_atom_site_label_3
_geom_torsion_atom_site_label_4
_geom_torsion
_geom_torsion_site_symmetry_1
_geom_torsion_site_symmetry_4
O2 C4 C5 C6 -169.7(9) . .
O1 C4 C5 C6 7.9(8) . .
O2 C4 C5 C10 9.5(10) . .
O1 C4 C5 C10 -172.9(6) . .
C10 C5 C6 C7 0.0 . .
C4 C5 C6 C7 179.2(3) . .
C5 C6 C7 C8 0.0 . .
C6 C7 C8 C9 0.0 . .
C6 C7 C8 C11 -179.0(3) . .
C7 C8 C9 C10 0.0 . .
C11 C8 C9 C10 179.0(3) . .
C8 C9 C10 C5 0.0 . .
C6 C5 C10 C9 0.0 . .
C4 C5 C10 C9 -179.3(2) . .
C1 N2 C1 N1 58.0(5) 10_557 .
C3 N2 C1 N1 -59.0(4) . .
C2 N1 C1 N2 -59.4(4) . .
C1 N1 C1 N2 58.8(5) 12 .
C1 N1 C2 N1 58.55(18) . 10_557
C1 N1 C2 N1 -58.55(18) 12 10_557
C1 N2 C3 N2 -58.22(18) 10_557 3_556
C1 N2 C3 N2 58.22(18) . 3_556
